data_1546872
loop_
_publ_author_name
'Jiang, Lin'
'Liu, Yue'
'Liu, Xin'
'Tian, Jinlei'
'Yan, Shiping'

_publ_section_title
;
 Three series of heterometallic Ni <sup>II</sup> --Ln <sup>III</sup>
 Schiff base complexes: synthesis, crystal structures and magnetic
 characterization
;
_journal_issue 37
_journal_name_full 'Dalton Transactions'
_journal_page_first 12558
_journal_page_last 12573
_journal_paper_doi 10.1039/C7DT02351K
_journal_volume 46
_journal_year 2017
_chemical_formula_moiety 'C48 H58 Dy2 N4 Ni2 O22'
_chemical_formula_sum 'C48 H58 Dy2 N4 Ni2 O22'
_chemical_formula_weight 1485.36
_space_group_crystal_system monoclinic
_space_group_IT_number 14
_space_group_name_Hall '-P 2ybc'
_space_group_name_H-M_alt 'P 1 21/c 1'
_symmetry_space_group_name_Hall '-P 2ybc'
_symmetry_space_group_name_H-M 'P 1 21/c 1'
_atom_sites_solution_hydrogens mixed
_atom_sites_solution_primary direct
_audit_block_doi 10.5517/ccdc.csd.cc1p6rf2
_audit_creation_date 2017-07-31
_audit_creation_method
;
  Olex2 1.2
  (compiled Dec  5 2012 16:20:19, GUI svn.r4385)
;
_audit_update_record
;
2017-08-14 deposited with the CCDC.
2017-08-24 downloaded from the CCDC.
;
_cell_angle_alpha 90
_cell_angle_beta 92.38(3)
_cell_angle_gamma 90
_cell_formula_units_Z 2
_cell_length_a 12.869(3)
_cell_length_b 14.249(3)
_cell_length_c 17.379(4)
_cell_measurement_reflns_used 7916
_cell_measurement_temperature 128.60(10)
_cell_measurement_theta_max 28.8790
_cell_measurement_theta_min 3.4770
_cell_volume 3184.0(12)
_computing_cell_refinement 'CrystalClear (Rigaku Inc., 2008)'
_computing_data_collection 'CrystalClear (Rigaku Inc., 2008)'
_computing_data_reduction 'CrystalClear (Rigaku Inc., 2008)'
_computing_molecular_graphics
;
O. V. Dolomanov, L. J. Bourhis, R. J. Gildea, J. A. K. Howard and H. Puschmann,
OLEX2: a complete structure solution, refinement and analysis program.
J. Appl. Cryst. (2009). 42, 339-341.
;
_computing_publication_material
;
O. V. Dolomanov, L. J. Bourhis, R. J. Gildea, J. A. K. Howard and H. Puschmann,
OLEX2: a complete structure solution, refinement and analysis program.
J. Appl. Cryst. (2009). 42, 339-341.
;
_computing_structure_refinement
;
XL, G.M. Sheldrick, Acta Cryst.
(2008). A64, 112-122
;
_computing_structure_solution 'ShelXS-1997 (Sheldrick, 2008)'
_diffrn_ambient_temperature 128.60(10)
_diffrn_measured_fraction_theta_full 0.998
_diffrn_measured_fraction_theta_max 0.998
_diffrn_measurement_device_type 'Bruker P4'
_diffrn_measurement_method '\w scans'
_diffrn_radiation_monochromator graphite
_diffrn_radiation_type MoK\a
_diffrn_radiation_wavelength 0.71073
_diffrn_reflns_av_R_equivalents 0.0329
_diffrn_reflns_av_unetI/netI 0.0451
_diffrn_reflns_Laue_measured_fraction_full 0.998
_diffrn_reflns_Laue_measured_fraction_max 0.998
_diffrn_reflns_limit_h_max 15
_diffrn_reflns_limit_h_min -15
_diffrn_reflns_limit_k_max 13
_diffrn_reflns_limit_k_min -16
_diffrn_reflns_limit_l_max 11
_diffrn_reflns_limit_l_min -20
_diffrn_reflns_number 12505
_diffrn_reflns_point_group_measured_fraction_full 0.998
_diffrn_reflns_point_group_measured_fraction_max 0.998
_diffrn_reflns_theta_full 25.005
_diffrn_reflns_theta_max 25.005
_diffrn_reflns_theta_min 2.885
_diffrn_source 'SuperNova (Mo) X-ray Source'
_exptl_absorpt_coefficient_mu 2.972
_exptl_absorpt_correction_T_max 0.660
_exptl_absorpt_correction_T_min 0.592
_exptl_absorpt_correction_type multi-scan
_exptl_absorpt_process_details SADABS
_exptl_crystal_colour green
_exptl_crystal_colour_primary green
_exptl_crystal_density_diffrn 1.549
_exptl_crystal_description prism
_exptl_crystal_F_000 1476
_exptl_crystal_size_max 0.22
_exptl_crystal_size_mid 0.15
_exptl_crystal_size_min 0.14
_refine_diff_density_max 0.674
_refine_diff_density_min -1.092
_refine_diff_density_rms 0.107
_refine_ls_extinction_method none
_refine_ls_goodness_of_fit_ref 1.068
_refine_ls_hydrogen_treatment mixed
_refine_ls_matrix_type full
_refine_ls_number_parameters 360
_refine_ls_number_reflns 5601
_refine_ls_number_restraints 6
_refine_ls_restrained_S_all 1.070
_refine_ls_R_factor_all 0.0328
_refine_ls_R_factor_gt 0.0282
_refine_ls_shift/su_max 0.001
_refine_ls_shift/su_mean 0.000
_refine_ls_structure_factor_coef Fsqd
_refine_ls_weighting_details 'w=1/[\s^2^(Fo^2^)+(0.0227P)^2^+2.6725P] where P=(Fo^2^+2Fc^2^)/3'
_refine_ls_weighting_scheme calc
_refine_ls_wR_factor_gt 0.0663
_refine_ls_wR_factor_ref 0.0690
_reflns_Friedel_coverage 0.000
_reflns_number_gt 5033
_reflns_number_total 5601
_reflns_threshold_expression 'I > 2\s(I)'
_cod_data_source_file c7dt02351k2.cif
_cod_data_source_block nidyde_sq
_cod_depositor_comments
;
The following automatic conversions were performed:

'_exptl_absorpt_correction_type' value 'Multi-scan' changed to
'multi-scan' according to
/home/data/users/saulius/crontab/automatic-downloads/rss-feeds/RSC/lib/dictionaries/cif_core.dic
dictionary named 'cif_core.dic' version 2.4.2 from 2011-04-26.

Automatic conversion script
Id: cif_fix_values 4973 2017-02-22 13:04:09Z antanas 
;
_cod_original_cell_volume 3184.1(11)
_cod_database_code 1546872
_olex2_refinement_description
;
1. Fixed Uiso
 At 1.2 times of:
  {H11a,H11b} of C11, H8 of C8, H15 of C15, H16 of C16, {H9a,H9b} of C9,
  {H20a,H20b} of C20, H14 of C14, H12 of C12, H6 of C6, H5 of C5, H10 of C10,
  H4 of C4
 At 1.5 times of:
  H11 of O11, {H21a,H21b,H21c} of C21, {H23a,H23b,H23c} of C23, {H19a,H19b,
  H19c} of C19, H3 of O3, {H1a,H1b,H1c} of C1
2. Restrained distances
 O11-H11
 0.85 with sigma of 0.01
 C20-H11
 1.900874 with sigma of 0.02
 Ni1-H11
 2.715827 with sigma of 0.02
3. Rigid bond restraints
 C3, O6
 with sigma for 1-2 distances of 0.002 and sigma for 1-3 distances of 0.001
 O7, C3
 with sigma for 1-2 distances of 0.002 and sigma for 1-3 distances of 0.001
 C3, O8
 with sigma for 1-2 distances of 0.002 and sigma for 1-3 distances of 0.001
4.a Ternary CH refined with riding coordinates:
 C10(H10)
4.b Secondary CH2 refined with riding coordinates:
 C20(H20a,H20b), C11(H11a,H11b), C9(H9a,H9b)
4.c Aromatic/amide H refined with riding coordinates:
 C4(H4), C5(H5), C6(H6), C12(H12), C14(H14), C15(H15), C8(H8), C16(H16)
4.d Idealised Me refined as rotating group:
 C1(H1a,H1b,H1c), C19(H19a,H19b,H19c), C21(H21a,H21b,H21c), C23(H23a,H23b,H23c)
4.e Idealised tetrahedral OH refined as rotating group:
 O3(H3)
;
_olex2_submission_special_instructions 'No special instructions were received'
_shelx_shelxl_version_number 2014/7
_shelx_space_group_comment
;
The symmetry employed for this shelxl refinement is uniquely defined
by the following loop, which should always be used as a source of
symmetry information in preference to the above space-group names.
They are only intended as comments.
;

loop_
_space_group_symop_operation_xyz
'x, y, z'
'-x, y+1/2, -z+1/2'
'-x, -y, -z'
'x, -y-1/2, z-1/2'

loop_
_atom_site_label
_atom_site_type_symbol
_atom_site_fract_x
_atom_site_fract_y
_atom_site_fract_z
_atom_site_U_iso_or_equiv
_atom_site_adp_type
_atom_site_occupancy
_atom_site_site_symmetry_order
_atom_site_calc_flag
_atom_site_refinement_flags_posn
_atom_site_refinement_flags_adp
O7 O 0.74431(19) 0.51251(18) 0.42734(15) 0.0206(6) Uani 1 1 d . U
O6 O 0.58751(19) 0.49758(17) 0.47742(15) 0.0209(6) Uani 1 1 d . U
Dy1 Dy 0.49460(2) 0.36021(2) 0.49292(2) 0.01428(7) Uani 1 1 d . .
Ni1 Ni 0.25419(4) 0.33998(3) 0.56414(3) 0.01679(12) Uani 1 1 d D .
O4 O 0.32179(18) 0.33942(18) 0.45982(14) 0.0181(6) Uani 1 1 d . .
O2 O 0.40546(18) 0.33292(18) 0.60185(14) 0.0173(6) Uani 1 1 d . .
O1 O 0.60479(19) 0.35639(19) 0.61460(14) 0.0204(6) Uani 1 1 d . .
O5 O 0.44961(19) 0.37524(19) 0.35255(14) 0.0187(6) Uani 1 1 d . .
C0AA C 0.5530(3) 0.3537(3) 0.6835(2) 0.0172(8) Uani 1 1 d . .
O11 O 0.2544(2) 0.19273(19) 0.56007(15) 0.0228(6) Uani 1 1 d D .
H11 H 0.3074(19) 0.1616(14) 0.5785(17) 0.034 Uiso 1 1 d D U
N1 N 0.2102(2) 0.3314(2) 0.67546(18) 0.0205(7) Uani 1 1 d . .
C18 C 0.2785(3) 0.3665(3) 0.3934(2) 0.0176(8) Uani 1 1 d . .
C4 C 0.6010(3) 0.3624(3) 0.7554(2) 0.0234(9) Uani 1 1 d . .
H4 H 0.6727 0.3703 0.7606 0.028 Uiso 1 1 calc R U
C10 C 0.0291(3) 0.3789(3) 0.6367(3) 0.0333(11) Uani 1 1 d . .
H10 H -0.0401 0.3769 0.6580 0.040 Uiso 1 1 calc R U
C2 C 0.4445(3) 0.3427(2) 0.6727(2) 0.0143(8) Uani 1 1 d . .
C7 C 0.3843(3) 0.3420(3) 0.7387(2) 0.0175(8) Uani 1 1 d . .
N2 N 0.1105(2) 0.3507(2) 0.51052(19) 0.0222(8) Uani 1 1 d . .
C5 C 0.5410(3) 0.3594(3) 0.8203(2) 0.0267(10) Uani 1 1 d . .
H5 H 0.5726 0.3643 0.8693 0.032 Uiso 1 1 calc R U
C1 C 0.7169(3) 0.3599(3) 0.6215(2) 0.0247(10) Uani 1 1 d . .
H1A H 0.7448 0.3563 0.5712 0.037 Uiso 1 1 calc R U
H1B H 0.7421 0.3080 0.6521 0.037 Uiso 1 1 calc R U
H1C H 0.7383 0.4177 0.6457 0.037 Uiso 1 1 calc R U
C6 C 0.4345(3) 0.3490(3) 0.8115(2) 0.0250(10) Uani 1 1 d . .
H6 H 0.3951 0.3466 0.8551 0.030 Uiso 1 1 calc R U
C12 C 0.0938(3) 0.3688(3) 0.4388(2) 0.0229(9) Uani 1 1 d . .
H12 H 0.0247 0.3764 0.4223 0.027 Uiso 1 1 calc R U
C14 C 0.1332(3) 0.4042(3) 0.3052(2) 0.0271(10) Uani 1 1 d . .
H14 H 0.0622 0.4132 0.2961 0.033 Uiso 1 1 calc R U
C20 C 0.2170(3) 0.1408(3) 0.4929(3) 0.0340(11) Uani 1 1 d D .
H20A H 0.2757 0.1179 0.4650 0.041 Uiso 1 1 calc R U
H20B H 0.1764 0.1819 0.4589 0.041 Uiso 1 1 calc R U
C17 C 0.3444(3) 0.3839(3) 0.3317(2) 0.0184(8) Uani 1 1 d . .
O9 O 0.5191(2) 0.2056(2) 0.49775(14) 0.0233(6) Uani 1 1 d . .
C13 C 0.1708(3) 0.3789(3) 0.3802(2) 0.0187(8) Uani 1 1 d . .
O3 O 0.0604(3) 0.4770(2) 0.6379(2) 0.0500(9) Uani 1 1 d . .
H3 H 0.1192 0.4818 0.6220 0.075 Uiso 1 1 calc R U
C19 C 0.5201(3) 0.3858(3) 0.2903(2) 0.0235(9) Uani 1 1 d . .
H19A H 0.5167 0.4491 0.2714 0.035 Uiso 1 1 calc R U
H19B H 0.5005 0.3432 0.2494 0.035 Uiso 1 1 calc R U
H19C H 0.5898 0.3722 0.3089 0.035 Uiso 1 1 calc R U
C15 C 0.1986(3) 0.4160(3) 0.2458(2) 0.0299(10) Uani 1 1 d . .
H15 H 0.1716 0.4303 0.1967 0.036 Uiso 1 1 calc R U
C8 C 0.2721(3) 0.3319(3) 0.7351(2) 0.0210(9) Uani 1 1 d . .
H8 H 0.2411 0.3248 0.7821 0.025 Uiso 1 1 calc R U
C16 C 0.3057(3) 0.4064(3) 0.2589(2) 0.0244(9) Uani 1 1 d . .
H16 H 0.3506 0.4151 0.2190 0.029 Uiso 1 1 calc R U
C11 C 0.0160(3) 0.3429(4) 0.5554(3) 0.0356(12) Uani 1 1 d . .
H11A H -0.0049 0.2776 0.5569 0.043 Uiso 1 1 calc R U
H11B H -0.0397 0.3777 0.5290 0.043 Uiso 1 1 calc R U
C9 C 0.0991(3) 0.3189(4) 0.6901(2) 0.0328(11) Uani 1 1 d . .
H9A H 0.0871 0.3356 0.7431 0.039 Uiso 1 1 calc R U
H9B H 0.0807 0.2534 0.6831 0.039 Uiso 1 1 calc R U
C21 C 0.1517(5) 0.0601(4) 0.5159(3) 0.0640(17) Uani 1 1 d . .
H21A H 0.1916 0.0199 0.5502 0.096 Uiso 1 1 calc R U
H21B H 0.1292 0.0254 0.4709 0.096 Uiso 1 1 calc R U
H21C H 0.0920 0.0830 0.5415 0.096 Uiso 1 1 calc R U
O10 O 0.4389(2) 0.1161(2) 0.58380(17) 0.0314(7) Uani 1 1 d . .
C3 C 0.6705(3) 0.4624(3) 0.4469(2) 0.0178(7) Uani 1 1 d . U
C22 C 0.5146(3) 0.1361(3) 0.5451(2) 0.0226(9) Uani 1 1 d . .
C23 C 0.6091(3) 0.0740(3) 0.5497(3) 0.0413(12) Uani 1 1 d . .
H23A H 0.6138 0.0398 0.5024 0.062 Uiso 1 1 calc R U
H23B H 0.6037 0.0308 0.5917 0.062 Uiso 1 1 calc R U
H23C H 0.6703 0.1119 0.5579 0.062 Uiso 1 1 calc R U
O8 O 0.66775(19) 0.37193(19) 0.44072(15) 0.0210(6) Uani 1 1 d . U

loop_
_atom_site_aniso_label
_atom_site_aniso_U_11
_atom_site_aniso_U_22
_atom_site_aniso_U_33
_atom_site_aniso_U_23
_atom_site_aniso_U_13
_atom_site_aniso_U_12
O7 0.0157(13) 0.0206(15) 0.0260(15) 0.0027(12) 0.0079(11) 0.0018(11)
O6 0.0161(13) 0.0167(15) 0.0309(16) 0.0008(12) 0.0112(11) 0.0006(11)
Dy1 0.01352(11) 0.01532(11) 0.01420(11) 0.00125(7) 0.00301(7) 0.00103(7)
Ni1 0.0126(2) 0.0200(3) 0.0180(3) 0.0032(2) 0.00279(19) 0.0000(2)
O4 0.0149(13) 0.0231(15) 0.0162(14) 0.0034(12) -0.0013(10) -0.0002(11)
O2 0.0141(13) 0.0232(15) 0.0145(13) 0.0035(11) 0.0014(10) 0.0027(11)
O1 0.0121(13) 0.0314(17) 0.0176(14) 0.0006(12) 0.0013(10) -0.0003(12)
O5 0.0185(14) 0.0255(16) 0.0125(13) 0.0001(12) 0.0041(10) 0.0007(12)
C0AA 0.022(2) 0.015(2) 0.0148(19) 0.0031(16) 0.0036(15) 0.0032(16)
O11 0.0250(15) 0.0179(15) 0.0255(15) 0.0024(13) 0.0016(11) -0.0001(13)
N1 0.0165(17) 0.0216(19) 0.0241(18) 0.0039(15) 0.0102(14) 0.0006(14)
C18 0.023(2) 0.013(2) 0.016(2) -0.0005(16) -0.0020(16) -0.0007(16)
C4 0.022(2) 0.026(2) 0.022(2) 0.0009(18) -0.0020(16) -0.0046(18)
C10 0.012(2) 0.048(3) 0.040(3) 0.011(2) 0.0071(18) 0.003(2)
C2 0.0179(19) 0.0112(19) 0.0140(19) 0.0037(15) 0.0024(15) 0.0003(15)
C7 0.019(2) 0.016(2) 0.017(2) 0.0020(16) 0.0012(15) 0.0000(16)
N2 0.0143(17) 0.028(2) 0.0249(19) 0.0033(15) 0.0026(13) -0.0011(15)
C5 0.032(2) 0.031(3) 0.017(2) -0.0022(19) -0.0041(17) -0.007(2)
C1 0.0122(19) 0.040(3) 0.022(2) 0.0037(19) 0.0027(16) -0.0001(18)
C6 0.036(2) 0.026(2) 0.014(2) 0.0002(17) 0.0077(17) 0.0001(19)
C12 0.0121(19) 0.022(2) 0.034(2) 0.0037(19) -0.0036(17) -0.0002(17)
C14 0.020(2) 0.030(2) 0.031(2) -0.002(2) -0.0065(17) 0.0041(19)
C20 0.035(3) 0.028(3) 0.039(3) -0.005(2) -0.001(2) 0.002(2)
C17 0.019(2) 0.017(2) 0.018(2) -0.0047(17) -0.0024(15) 0.0021(16)
O9 0.0353(16) 0.0155(15) 0.0192(14) 0.0014(12) 0.0035(12) 0.0056(13)
C13 0.021(2) 0.015(2) 0.020(2) -0.0033(17) -0.0006(16) 0.0030(16)
O3 0.037(2) 0.049(2) 0.066(2) 0.0102(19) 0.0208(18) 0.0123(17)
C19 0.023(2) 0.032(3) 0.016(2) -0.0028(18) 0.0083(16) -0.0019(19)
C15 0.037(3) 0.036(3) 0.017(2) 0.000(2) -0.0055(17) 0.007(2)
C8 0.025(2) 0.020(2) 0.019(2) 0.0031(17) 0.0086(17) 0.0045(17)
C16 0.035(2) 0.023(2) 0.015(2) -0.0014(18) 0.0015(17) 0.004(2)
C11 0.013(2) 0.059(3) 0.035(3) 0.007(2) 0.0020(18) -0.005(2)
C9 0.017(2) 0.052(3) 0.031(2) 0.012(2) 0.0109(17) -0.001(2)
C21 0.075(4) 0.057(4) 0.060(4) -0.012(3) 0.010(3) -0.028(3)
O10 0.0293(17) 0.0262(17) 0.0396(18) 0.0107(14) 0.0116(13) 0.0036(14)
C3 0.0148(16) 0.0228(16) 0.0159(18) 0.0055(16) 0.0033(13) 0.0035(13)
C22 0.029(2) 0.015(2) 0.023(2) -0.0045(18) -0.0041(18) 0.0010(18)
C23 0.036(3) 0.032(3) 0.057(3) 0.018(2) 0.009(2) 0.009(2)
O8 0.0174(14) 0.0231(13) 0.0228(14) 0.0000(12) 0.0053(11) 0.0016(12)

loop_
_atom_type_symbol
_atom_type_description
_atom_type_scat_dispersion_real
_atom_type_scat_dispersion_imag
_atom_type_scat_source
C C 0.0033 0.0016 'International Tables Vol C Tables 4.2.6.8 and 6.1.1.4'
H H 0.0000 0.0000 'International Tables Vol C Tables 4.2.6.8 and 6.1.1.4'
Dy Dy -0.1892 4.4098 'International Tables Vol C Tables 4.2.6.8 and 6.1.1.4'
N N 0.0061 0.0033 'International Tables Vol C Tables 4.2.6.8 and 6.1.1.4'
Ni Ni 0.3393 1.1124 'International Tables Vol C Tables 4.2.6.8 and 6.1.1.4'
O O 0.0106 0.0060 'International Tables Vol C Tables 4.2.6.8 and 6.1.1.4'

loop_
_geom_angle_atom_site_label_1
_geom_angle_atom_site_label_2
_geom_angle_atom_site_label_3
_geom_angle
_geom_angle_site_symmetry_1
_geom_angle_site_symmetry_3
C3 O7 Ni1 123.8(2) . 3_666
Dy1 O6 Dy1 117.64(11) . 3_666
C3 O6 Dy1 99.1(2) . .
C3 O6 Dy1 143.0(2) . 3_666
O6 Dy1 O6 62.36(11) . 3_666
O6 Dy1 Dy1 31.46(6) . 3_666
O6 Dy1 Dy1 30.90(6) 3_666 3_666
O6 Dy1 Ni1 126.70(6) . .
O6 Dy1 Ni1 64.43(6) 3_666 .
O6 Dy1 O1 80.74(9) . .
O6 Dy1 O1 94.45(9) 3_666 .
O6 Dy1 O5 85.04(9) . .
O6 Dy1 O5 93.00(9) 3_666 .
O6 Dy1 C3 89.45(10) 3_666 .
O6 Dy1 C3 27.18(10) . .
O6 Dy1 O8 116.54(9) 3_666 .
O6 Dy1 O8 54.29(9) . .
Ni1 Dy1 Dy1 95.295(10) . 3_666
O4 Dy1 O6 125.46(9) . .
O4 Dy1 O6 74.13(9) . 3_666
O4 Dy1 Dy1 100.09(6) . 3_666
O4 Dy1 Ni1 35.98(6) . .
O4 Dy1 O1 136.08(9) . .
O4 Dy1 O5 65.30(9) . .
O4 Dy1 C3 140.65(9) . .
O4 Dy1 O8 143.58(9) . .
O2 Dy1 O6 73.73(9) . 3_666
O2 Dy1 O6 121.28(9) . .
O2 Dy1 Dy1 97.82(7) . 3_666
O2 Dy1 Ni1 35.62(6) . .
O2 Dy1 O4 70.80(9) . .
O2 Dy1 O1 65.30(8) . .
O2 Dy1 O5 136.09(8) . .
O2 Dy1 C3 138.98(10) . .
O2 Dy1 O8 144.53(9) . .
O1 Dy1 Dy1 87.28(6) . 3_666
O1 Dy1 Ni1 100.59(6) . .
O1 Dy1 C3 79.50(9) . .
O5 Dy1 Dy1 88.89(6) . 3_666
O5 Dy1 Ni1 100.72(6) . .
O5 Dy1 O1 158.61(9) . .
O5 Dy1 C3 80.55(9) . .
O9 Dy1 O6 155.28(9) . 3_666
O9 Dy1 O6 140.14(9) . .
O9 Dy1 Dy1 168.56(7) . 3_666
O9 Dy1 Ni1 91.85(7) . .
O9 Dy1 O4 90.93(9) . .
O9 Dy1 O2 82.87(9) . .
O9 Dy1 O1 82.63(9) . .
O9 Dy1 O5 98.55(9) . .
O9 Dy1 C3 113.91(10) . .
O9 Dy1 O8 87.22(9) . .
C3 Dy1 Dy1 58.57(8) . 3_666
C3 Dy1 Ni1 153.87(8) . .
O8 Dy1 Dy1 85.69(6) . 3_666
O8 Dy1 Ni1 178.98(6) . .
O8 Dy1 O1 79.72(9) . .
O8 Dy1 O5 79.01(9) . .
O8 Dy1 C3 27.12(10) . .
O7 Ni1 Dy1 86.27(7) 3_666 .
O4 Ni1 O7 93.63(10) . 3_666
O4 Ni1 Dy1 41.25(7) . .
O4 Ni1 O11 88.00(10) . .
O2 Ni1 O7 91.19(10) . 3_666
O2 Ni1 Dy1 41.00(7) . .
O2 Ni1 O4 81.28(10) . .
O2 Ni1 O11 87.63(10) . .
O2 Ni1 N1 89.48(12) . .
O2 Ni1 N2 171.53(12) . .
O11 Ni1 O7 177.83(11) . 3_666
O11 Ni1 Dy1 94.02(7) . .
N1 Ni1 O7 89.73(12) . 3_666
N1 Ni1 Dy1 130.07(9) . .
N1 Ni1 O4 170.22(11) . .
N1 Ni1 O11 88.44(12) . .
N1 Ni1 N2 98.94(13) . .
N2 Ni1 O7 87.89(12) . 3_666
N2 Ni1 Dy1 130.53(10) . .
N2 Ni1 O4 90.37(12) . .
N2 Ni1 O11 93.54(12) . .
Ni1 O4 Dy1 102.78(10) . .
C18 O4 Dy1 123.5(2) . .
C18 O4 Ni1 126.5(2) . .
Ni1 O2 Dy1 103.38(10) . .
C2 O2 Dy1 124.7(2) . .
C2 O2 Ni1 128.3(2) . .
C0AA O1 Dy1 116.9(2) . .
C0AA O1 C1 116.2(3) . .
C1 O1 Dy1 126.9(2) . .
C17 O5 Dy1 116.5(2) . .
C17 O5 C19 115.4(3) . .
C19 O5 Dy1 127.8(2) . .
O1 C0AA C2 113.2(3) . .
C4 C0AA O1 124.4(3) . .
C4 C0AA C2 122.4(4) . .
C20 O11 Ni1 122.5(2) . .
C8 N1 Ni1 125.4(3) . .
C8 N1 C9 115.9(3) . .
C9 N1 Ni1 118.7(2) . .
O4 C18 C17 118.0(3) . .
O4 C18 C13 123.9(4) . .
C13 C18 C17 118.1(3) . .
C0AA C4 C5 119.3(4) . .
O3 C10 C11 111.1(4) . .
O3 C10 C9 111.9(4) . .
C11 C10 C9 114.9(4) . .
O2 C2 C0AA 118.3(3) . .
O2 C2 C7 123.8(3) . .
C0AA C2 C7 117.9(3) . .
C2 C7 C8 123.1(3) . .
C6 C7 C2 119.0(3) . .
C6 C7 C8 117.9(4) . .
C12 N2 Ni1 124.8(3) . .
C12 N2 C11 114.9(3) . .
C11 N2 Ni1 120.3(3) . .
C6 C5 C4 119.6(4) . .
C5 C6 C7 121.8(4) . .
N2 C12 C13 127.5(3) . .
C15 C14 C13 121.9(4) . .
O11 C20 C21 110.5(4) . .
O5 C17 C18 113.2(3) . .
C16 C17 O5 124.7(4) . .
C16 C17 C18 122.1(3) . .
C22 O9 Dy1 140.6(2) . .
C18 C13 C12 124.6(3) . .
C18 C13 C14 118.6(4) . .
C14 C13 C12 116.9(3) . .
C14 C15 C16 119.9(4) . .
N1 C8 C7 128.4(4) . .
C17 C16 C15 119.3(4) . .
N2 C11 C10 114.0(3) . .
N1 C9 C10 112.3(3) . .
O7 C3 O6 122.3(4) . .
O7 C3 Dy1 176.0(3) . .
O7 C3 O8 124.5(4) . .
O6 C3 Dy1 53.76(18) . .
O8 C3 O6 113.2(3) . .
O8 C3 Dy1 59.48(19) . .
O9 C22 C23 115.3(4) . .
O10 C22 O9 125.4(4) . .
O10 C22 C23 119.3(4) . .
C3 O8 Dy1 93.4(2) . .

loop_
_geom_bond_atom_site_label_1
_geom_bond_atom_site_label_2
_geom_bond_distance
_geom_bond_site_symmetry_2
O7 Ni1 2.107(3) 3_666
O7 C3 1.246(4) .
O6 Dy1 2.352(2) 3_666
O6 Dy1 2.315(2) .
O6 C3 1.311(4) .
Dy1 O6 2.352(2) 3_666
Dy1 Dy1 3.9934(9) 3_666
Dy1 Ni1 3.3919(10) .
Dy1 O4 2.293(2) .
Dy1 O2 2.287(3) .
Dy1 O1 2.497(2) .
Dy1 O5 2.493(2) .
Dy1 O9 2.226(3) .
Dy1 C3 2.835(4) .
Dy1 O8 2.446(3) .
Ni1 O7 2.107(3) 3_666
Ni1 O4 2.043(3) .
Ni1 O2 2.031(2) .
Ni1 O11 2.099(3) .
Ni1 N1 2.042(3) .
Ni1 N2 2.042(3) .
O4 C18 1.318(4) .
O2 C2 1.318(4) .
O1 C0AA 1.395(4) .
O1 C1 1.443(4) .
O5 C17 1.393(4) .
O5 C19 1.448(4) .
C0AA C4 1.376(5) .
C0AA C2 1.409(5) .
O11 C20 1.448(5) .
N1 C8 1.280(5) .
N1 C9 1.473(5) .
C18 C17 1.416(5) .
C18 C13 1.407(5) .
C4 C5 1.394(6) .
C10 O3 1.456(5) .
C10 C11 1.506(6) .
C10 C9 1.527(6) .
C2 C7 1.411(5) .
C7 C6 1.400(5) .
C7 C8 1.450(5) .
N2 C12 1.282(5) .
N2 C11 1.476(5) .
C5 C6 1.381(6) .
C12 C13 1.457(5) .
C14 C13 1.418(5) .
C14 C15 1.369(6) .
C20 C21 1.489(6) .
C17 C16 1.378(5) .
O9 C22 1.291(5) .
C15 C16 1.395(6) .
O10 C22 1.240(5) .
C3 O8 1.295(5) .
C22 C23 1.503(6) .

loop_
_geom_torsion_atom_site_label_1
_geom_torsion_atom_site_label_2
_geom_torsion_atom_site_label_3
_geom_torsion_atom_site_label_4
_geom_torsion
_geom_torsion_site_symmetry_1
O7 C3 O8 Dy1 -179.2(3) .
O6 C3 O8 Dy1 1.7(3) .
Dy1 O6 C3 O7 6.5(6) 3_666
Dy1 O6 C3 O7 179.1(3) .
Dy1 O6 C3 Dy1 -172.6(4) 3_666
Dy1 O6 C3 O8 -1.8(3) .
Dy1 O6 C3 O8 -174.4(2) 3_666
Dy1 O4 C18 C17 18.8(5) .
Dy1 O4 C18 C13 -161.3(3) .
Dy1 O2 C2 C0AA -12.4(5) .
Dy1 O2 C2 C7 168.2(3) .
Dy1 O1 C0AA C4 -172.0(3) .
Dy1 O1 C0AA C2 6.9(4) .
Dy1 O5 C17 C18 -10.3(4) .
Dy1 O5 C17 C16 170.2(3) .
Dy1 O9 C22 O10 52.7(6) .
Dy1 O9 C22 C23 -129.8(4) .
Ni1 O7 C3 O6 -2.3(5) 3_666
Ni1 O7 C3 O8 178.7(3) 3_666
Ni1 O4 C18 C17 164.0(3) .
Ni1 O4 C18 C13 -16.1(5) .
Ni1 O2 C2 C0AA -167.5(3) .
Ni1 O2 C2 C7 13.1(5) .
Ni1 O11 C20 C21 -136.5(4) .
Ni1 N1 C8 C7 2.6(6) .
Ni1 N1 C9 C10 -41.1(5) .
Ni1 N2 C12 C13 4.7(6) .
Ni1 N2 C11 C10 31.5(5) .
O4 C18 C17 O5 -4.0(5) .
O4 C18 C17 C16 175.6(3) .
O4 C18 C13 C12 3.7(6) .
O4 C18 C13 C14 -177.2(4) .
O2 C2 C7 C6 177.3(3) .
O2 C2 C7 C8 -1.1(6) .
O1 C0AA C4 C5 179.5(4) .
O1 C0AA C2 O2 2.5(5) .
O1 C0AA C2 C7 -178.1(3) .
O5 C17 C16 C15 -178.0(4) .
C0AA C4 C5 C6 -0.9(6) .
C0AA C2 C7 C6 -2.1(5) .
C0AA C2 C7 C8 179.6(4) .
C18 C17 C16 C15 2.6(6) .
C4 C0AA C2 O2 -178.6(3) .
C4 C0AA C2 C7 0.8(6) .
C4 C5 C6 C7 -0.4(6) .
C2 C0AA C4 C5 0.7(6) .
C2 C7 C6 C5 1.9(6) .
C2 C7 C8 N1 -7.4(7) .
N2 C12 C13 C18 2.5(7) .
N2 C12 C13 C14 -176.6(4) .
C1 O1 C0AA C4 5.9(5) .
C1 O1 C0AA C2 -175.2(3) .
C6 C7 C8 N1 174.2(4) .
C12 N2 C11 C10 -145.2(4) .
C14 C15 C16 C17 0.8(7) .
C17 C18 C13 C12 -176.5(4) .
C17 C18 C13 C14 2.6(6) .
C13 C18 C17 O5 176.2(3) .
C13 C18 C17 C16 -4.3(6) .
C13 C14 C15 C16 -2.4(7) .
O3 C10 C11 N2 58.6(5) .
O3 C10 C9 N1 -52.4(5) .
C19 O5 C17 C18 175.8(3) .
C19 O5 C17 C16 -3.7(5) .
C15 C14 C13 C18 0.6(6) .
C15 C14 C13 C12 179.8(4) .
C8 N1 C9 C10 141.9(4) .
C8 C7 C6 C5 -179.6(4) .
C11 C10 C9 N1 75.6(5) .
C11 N2 C12 C13 -178.9(4) .
C9 N1 C8 C7 179.5(4) .
C9 C10 C11 N2 -69.8(5) .
